data_6000752
loop_
_publ_author_name
'Han, C. Q.'
'Chen, X. L.'
'Liang, J. K.'
'Liu, Q. L.'
'Rao, G. H.'

_publ_section_title
;
 The ternary system Eu2O3-SrO-CuO: Compounds and phase relations
;
_journal_name_full 'Journal of Solid State Chemistry'
_journal_page_first 247
_journal_page_last 250
_journal_paper_doi 10.1006/jssc.2000.8997
_journal_volume 156
_journal_year 2001
_chemical_formula_sum 'Cu Eu0.8 O3.4 Sr1.2'
_space_group_name_H-M_alt 'I m m m'
_cell_angle_alpha 90.000
_cell_angle_beta 90.000
_cell_angle_gamma 90.000
_cell_length_a 3.7130
_cell_length_b 3.7870
_cell_length_c 12.6360
_cell_volume 177.68
_cod_database_code 6000752

loop_
_atom_site_label
_atom_site_fract_x
_atom_site_fract_y
_atom_site_fract_z
? ? ? ?
